data_7061429
loop_
_publ_author_name
'Lv, Long'
'Ye, Lijie'
'Cao, Feng'
'Yang, Shengchen'
'Song, Qingbao'
'Zou, Bo'
'Wang, Kai'
'Lv, Chunyan'
'Zhang, Cheng'
'Zhang, Yujian'

_publ_section_title
;
 Red to near-infrared piezochromism from AIE-active luminophores: isolated
 dimers facilitating a wide-range redshift
;
_journal_issue 16
_journal_name_full 'New Journal of Chemistry'
_journal_page_first 7741
_journal_page_last 7747
_journal_paper_doi 10.1039/D2NJ00901C
_journal_volume 46
_journal_year 2022
_chemical_absolute_configuration rmad
_chemical_formula_moiety 'C61 H67 N5 O2 S, C4 H8 O'
_chemical_formula_sum 'C65 H75 N5 O3 S'
_chemical_formula_weight 1006.36
_chemical_name_common TDCH
_chemical_name_systematic
'(8S,9R,10R,13R,14R)-10,13-dimethyl-17-((R)-6-methylheptan-2-yl)-2,3,4,7,8,9,10,11,12,13,14,15,16,17-tetradecahydro-1H-cyclopenta[a]phenanthren-3-yl (4-((Z)-1-cyano-2-(7-(4-(diphenylamino)phenyl)benzo[c][1,2,5]thiadiazol-4-yl)vinyl)phenyl)carbamate'
_space_group_crystal_system triclinic
_space_group_IT_number 1
_space_group_name_Hall 'P 1'
_space_group_name_H-M_alt 'P 1'
_atom_sites_solution_hydrogens geom
_atom_sites_solution_primary dual
_audit_creation_date 2021-11-01
_audit_creation_method
;
Olex2 1.2
(compiled 2018.05.29 svn.r3508 for OlexSys, GUI svn.r5506)
;
_audit_update_record
;
2022-02-08 deposited with the CCDC.	2022-03-28 downloaded from the CCDC.
;
_cell_angle_alpha 77.0490(10)
_cell_angle_beta 79.9500(10)
_cell_angle_gamma 89.7300(10)
_cell_formula_units_Z 2
_cell_length_a 10.1099(2)
_cell_length_b 12.6710(3)
_cell_length_c 22.5816(5)
_cell_measurement_reflns_used 9282
_cell_measurement_temperature 150
_cell_measurement_theta_max 74.513
_cell_measurement_theta_min 3.582
_cell_volume 2774.13(11)
_computing_cell_refinement 'SAINT V8.40A (?, 2016)'
_computing_data_reduction 'SAINT V8.40A (?, 2016)'
_computing_molecular_graphics 'Olex2 (Dolomanov et al., 2009)'
_computing_publication_material 'Olex2 (Dolomanov et al., 2009)'
_computing_structure_refinement 'ShelXL (Sheldrick, 2015)'
_computing_structure_solution 'ShelXT (Sheldrick, 2015)'
_diffrn_ambient_temperature 150.0
_diffrn_measured_fraction_theta_full 0.999
_diffrn_measured_fraction_theta_max 0.991
_diffrn_measurement_device_type 'D8 VENTURE'
_diffrn_measurement_method '\f and \w scans'
_diffrn_radiation_type CuK\a
_diffrn_radiation_wavelength 1.54178
_diffrn_reflns_av_R_equivalents 0.0357
_diffrn_reflns_av_unetI/netI 0.0290
_diffrn_reflns_Laue_measured_fraction_full 0.999
_diffrn_reflns_Laue_measured_fraction_max 0.991
_diffrn_reflns_limit_h_max 12
_diffrn_reflns_limit_h_min -11
_diffrn_reflns_limit_k_max 15
_diffrn_reflns_limit_k_min -15
_diffrn_reflns_limit_l_max 28
_diffrn_reflns_limit_l_min -28
_diffrn_reflns_number 100088
_diffrn_reflns_point_group_measured_fraction_full 0.951
_diffrn_reflns_point_group_measured_fraction_max 0.930
_diffrn_reflns_theta_full 67.679
_diffrn_reflns_theta_max 74.666
_diffrn_reflns_theta_min 2.040
_diffrn_standards_number 0
_exptl_absorpt_coefficient_mu 0.911
_exptl_absorpt_correction_T_max 0.7538
_exptl_absorpt_correction_T_min 0.6660
_exptl_absorpt_correction_type multi-scan
_exptl_absorpt_process_details
'SADABS-2016/2 (Bruker,2016/2) was used for absorption correction. wR2(int) was 0.1376 before and 0.0616 after correction. The Ratio of minimum to maximum transmission is 0.8835. The \l/2 correction factor is Not present.'
_exptl_crystal_colour red
_exptl_crystal_colour_primary red
_exptl_crystal_density_diffrn 1.205
_exptl_crystal_description block
_exptl_crystal_F_000 1080
_exptl_crystal_recrystallization_method 'Re-crystallisation from solvent: tetrahydrofuran'
_exptl_crystal_size_max 0.12
_exptl_crystal_size_mid 0.08
_exptl_crystal_size_min 0.05
_refine_diff_density_max 1.002
_refine_diff_density_min -0.374
_refine_diff_density_rms 0.041
_refine_ls_abs_structure_details
;
 Flack x determined using 8501 quotients [(I+)-(I-)]/[(I+)+(I-)]
 (Parsons, Flack and Wagner, Acta Cryst. B69 (2013) 249-259).
;
_refine_ls_abs_structure_Flack 0.029(7)
_refine_ls_extinction_method none
_refine_ls_goodness_of_fit_ref 1.027
_refine_ls_hydrogen_treatment constr
_refine_ls_matrix_type full
_refine_ls_number_parameters 1352
_refine_ls_number_reflns 21184
_refine_ls_number_restraints 15
_refine_ls_restrained_S_all 1.029
_refine_ls_R_factor_all 0.0494
_refine_ls_R_factor_gt 0.0458
_refine_ls_shift/su_max 0.000
_refine_ls_shift/su_mean 0.000
_refine_ls_structure_factor_coef Fsqd
_refine_ls_weighting_details 'w=1/[\s^2^(Fo^2^)+(0.0654P)^2^+0.9681P] where P=(Fo^2^+2Fc^2^)/3'
_refine_ls_weighting_scheme calc
_refine_ls_wR_factor_gt 0.1186
_refine_ls_wR_factor_ref 0.1228
_reflns_Friedel_coverage 0.878
_reflns_Friedel_fraction_full 0.903
_reflns_Friedel_fraction_max 0.870
_reflns_number_gt 19834
_reflns_number_total 21184
_reflns_threshold_expression 'I > 2\s(I)'
_cod_data_source_file d2nj00901c2.cif
_cod_data_source_block 1_0m
_cod_depositor_comments 'Adding full bibliography for 7061428--7061429.cif.'
_cod_database_code 7061429
_shelx_shelxl_version_number 2018/3
_shelx_space_group_comment
;
The symmetry employed for this shelxl refinement is uniquely defined
by the following loop, which should always be used as a source of
symmetry information in preference to the above space-group names.
They are only intended as comments.
;
_shelx_estimated_absorpt_t_max 0.956
_shelx_estimated_absorpt_t_min 0.899
_olex2_refinement_description
;
1. Fixed Uiso
 At 1.2 times of:
  All C(H) groups, All C(H,H) groups, All C(H,H,H,H) groups, All N(H) groups
 At 1.5 times of:
  All C(H,H,H) groups
2. Uiso/Uaniso restraints and constraints
Uanis(C64) \\sim Ueq, Uanis(C0AA) \\sim Ueq: with sigma of 0.005 and sigma for
terminal atoms of 0.01
3. Others
 Fixed Sof: H65C(0.5) H65D(0.5) H65A(0.5) H65B(0.5) H63C(0.5) H63D(0.5)
 H63A(0.5) H63B(0.5) C64(0.5) H64A(0.5) H64B(0.5) C0AA(0.5) H0AA(0.5) H0AB(0.5)
4.a Ternary CH refined with riding coordinates:
 C118(H118), C123(H123), C113(H113), C35(H35), C45(H45), C114(H114),
 C104(H104), C44(H44), C46(H46), C121(H121), C49(H49), C54(H54), C128(H128),
 C58(H58)
4.b Secondary CH2 refined with riding coordinates:
 C120(H12A,H12B), C119(H11A,H11B), C105(H10A,H10B), C40(H40A,H40B), C109(H10C,
 H10D), C116(H11C,H11D), C115(H11E,H11F), C112(H11G,H11H), C124(H12C,H12D),
 C43(H43A,H43B), C47(H47A,H47B), C39(H39A,H39B), C106(H10E,H10F), C52(H52A,
 H52B), C51(H51A,H51B), C36(H36A,H36B), C48(H48A,H48B), C56(H56A,H56B),
 C127(H12K,H12L), C126(H12M,H12N), C65(H65C,H65D), C65(H65A,H65B), C69(H69A,
 H69B), C67(H67A,H67B), C55(H55A,H55B), C66(H66A,H66B), C68(H68A,H68B),
 C62(H62A,H62B), C57(H57A,H57B), C63(H63C,H63D), C63(H63A,H63B), C64(H64A,H64B),
  C0AA(H0AA,H0AB)
4.c Aromatic/amide H refined with riding coordinates:
 N9(H9A), C111(H111), N2(H2), C81(H81), C15(H15), C33(H33), C12(H12), C92(H92),
  C99(H99), C8(H8), C71(H71), C93(H93), C14(H14), C83(H83), C72(H72), C23(H23),
 C32(H32), C84(H84), C94(H94), C24(H24), C4(H4), C17(H17), C98(H98), C6(H6),
 C25(H25), C42(H42), C5(H5), C3(H3), C86(H86), C75(H75), C87(H87), C80(H80),
 C10(H10), C29(H29), C18(H18), C74(H74), C11(H11), C101(H101), C77(H77),
 C73(H73), C30(H30), C2(H2A), C9(H9), C78(H78), C102(H102), C79(H79)
4.d Idealised Me refined as rotating group:
 C110(H11I,H11J,H11K), C122(H12E,H12F,H12G), C125(H12H,H12I,H12J), C61(H61A,
 H61B,H61C), C53(H53A,H53B,H53C), C41(H41A,H41B,H41C), C60(H60A,H60B,H60C),
 C59(H59A,H59B,H59C), C129(H12O,H12P,H12Q), C130(H13A,H13B,H13C)
;
_olex2_submission_special_instructions 'No special instructions were received'

loop_
_space_group_symop_operation_xyz
'x, y, z'

loop_
_atom_site_label
_atom_site_type_symbol
_atom_site_fract_x
_atom_site_fract_y
_atom_site_fract_z
_atom_site_U_iso_or_equiv
_atom_site_adp_type
_atom_site_occupancy
_atom_site_site_symmetry_order
_atom_site_calc_flag
_atom_site_refinement_flags_posn
_atom_site_refinement_flags_adp
_atom_site_refinement_flags_occupancy
_atom_site_disorder_assembly
_atom_site_disorder_group
S1 S 1.07523(9) 0.12818(7) 0.49343(5) 0.0466(2) Uani 1 1 d . . . . .
S2 S -0.08921(9) 0.83817(7) 0.48868(5) 0.0477(2) Uani 1 1 d . . . . .
O5 O -0.2452(3) 0.19117(19) 0.19355(12) 0.0379(5) Uani 1 1 d . . . . .
O1 O 1.0388(3) 0.8217(2) 0.75139(13) 0.0428(6) Uani 1 1 d . . . . .
O2 O 1.2300(3) 0.7704(2) 0.78810(12) 0.0390(6) Uani 1 1 d . . . . .
O4 O -0.0412(3) 0.1538(2) 0.22096(12) 0.0421(6) Uani 1 1 d . . . . .
O3 O 1.3866(3) 0.5558(2) 0.73528(14) 0.0489(7) Uani 1 1 d . . . . .
O6 O -0.4109(3) 0.4020(2) 0.24351(13) 0.0459(6) Uani 1 1 d . . . . .
N009 N 0.4979(3) -0.0905(2) 0.34195(13) 0.0305(6) Uani 1 1 d . . . . .
N9 N -0.1717(3) 0.2857(2) 0.25326(14) 0.0375(6) Uani 1 1 d . . . . .
H9A H -0.250360 0.314918 0.251279 0.045 Uiso 1 1 calc R . . . .
C76 C 0.4426(3) 1.1670(3) 0.62866(15) 0.0312(7) Uani 1 1 d . . . . .
N1 N 0.6335(4) 0.5921(3) 0.56074(17) 0.0483(8) Uani 1 1 d . . . . .
N8 N 0.4906(3) 1.0600(2) 0.63593(14) 0.0331(6) Uani 1 1 d . . . . .
C7 C 0.3708(3) -0.0685(3) 0.32409(15) 0.0297(6) Uani 1 1 d . . . . .
C111 C -0.2858(4) 0.0853(3) 0.00804(15) 0.0330(7) Uani 1 1 d . . . . .
H111 H -0.276590 0.160978 -0.009355 0.040 Uiso 1 1 calc R . . . .
N2 N 1.1509(3) 0.6729(2) 0.73099(14) 0.0368(6) Uani 1 1 d . . . . .
H2 H 1.220788 0.634495 0.739303 0.044 Uiso 1 1 calc R . . . .
N3 N 1.0397(3) 0.2408(2) 0.51436(15) 0.0373(6) Uani 1 1 d . . . . .
N6 N -0.0526(3) 0.7288(2) 0.46511(14) 0.0363(6) Uani 1 1 d . . . . .
C118 C -0.2584(3) -0.1826(2) -0.04481(13) 0.0284(6) Uani 1 1 d . . . . .
H118 H -0.158639 -0.173118 -0.049725 0.034 Uiso 1 1 calc R . . . .
N7 N 0.0420(3) 0.8574(2) 0.51708(16) 0.0417(7) Uani 1 1 d . . . . .
C81 C 0.3740(4) 1.2112(3) 0.58131(16) 0.0353(7) Uani 1 1 d . . . . .
H81 H 0.353270 1.168220 0.554424 0.042 Uiso 1 1 calc R . . . .
C19 C 0.7371(3) 0.2096(2) 0.45025(14) 0.0287(6) Uani 1 1 d . . . . .
N4 N 0.9453(3) 0.1089(2) 0.46462(15) 0.0400(7) Uani 1 1 d . . . . .
C95 C 0.1322(3) 0.4711(2) 0.39774(14) 0.0288(6) Uani 1 1 d . . . . .
C108 C -0.3057(3) 0.0537(2) 0.06908(14) 0.0316(6) Uani 1 1 d . . . . .
C20 C 0.8645(3) 0.1924(2) 0.46968(15) 0.0307(7) Uani 1 1 d . . . . .
C28 C 0.9326(3) 0.5486(3) 0.61697(14) 0.0292(6) Uani 1 1 d . . . . .
C100 C -0.0897(4) 0.3277(3) 0.28728(15) 0.0333(7) Uani 1 1 d . . . . .
C13 C 0.5581(3) -0.0140(2) 0.36681(14) 0.0284(6) Uani 1 1 d . . . . .
C15 C 0.7559(4) 0.0689(3) 0.38637(15) 0.0316(7) Uani 1 1 d . . . . .
H15 H 0.851105 0.074379 0.381451 0.038 Uiso 1 1 calc R . . . .
C33 C 1.0461(4) 0.5003(3) 0.63660(16) 0.0363(7) Uani 1 1 d . . . . .
H33 H 1.076250 0.436061 0.624262 0.044 Uiso 1 1 calc R . . . .
C12 C 0.2605(4) -0.1395(3) 0.34978(17) 0.0389(8) Uani 1 1 d . . . . .
H12 H 0.269660 -0.203048 0.380215 0.047 Uiso 1 1 calc R . . . .
C27 C 0.7320(4) 0.5499(3) 0.56762(16) 0.0351(7) Uani 1 1 d . . . . .
C92 C 0.2697(3) 0.6026(2) 0.47829(15) 0.0295(6) Uani 1 1 d . . . . .
H92 H 0.323725 0.545510 0.468014 0.035 Uiso 1 1 calc R . . . .
C16 C 0.6771(3) 0.1344(2) 0.42006(15) 0.0298(6) Uani 1 1 d . . . . .
C99 C 0.0227(4) 0.2779(3) 0.30710(17) 0.0362(7) Uani 1 1 d . . . . .
H99 H 0.050575 0.211741 0.296623 0.043 Uiso 1 1 calc R . . . .
C123 C -0.2400(4) -0.4717(3) -0.07132(16) 0.0381(7) Uani 1 1 d . . . . .
H123 H -0.332700 -0.479738 -0.079943 0.046 Uiso 1 1 calc R . . . .
C107 C -0.3225(3) -0.0654(2) 0.10295(14) 0.0306(6) Uani 1 1 d . . . . .
C91 C 0.1464(3) 0.6144(2) 0.46073(14) 0.0271(6) Uani 1 1 d . . . . .
C8 C 0.3552(4) 0.0243(3) 0.27993(16) 0.0342(7) Uani 1 1 d . . . . .
H8 H 0.429818 0.073100 0.261652 0.041 Uiso 1 1 calc R . . . .
C71 C 0.6431(4) 0.9438(3) 0.69188(15) 0.0321(7) Uani 1 1 d . . . . .
H71 H 0.573050 0.889710 0.707001 0.038 Uiso 1 1 calc R . . . .
C93 C 0.3203(3) 0.6720(2) 0.51119(15) 0.0294(6) Uani 1 1 d . . . . .
H93 H 0.405484 0.657559 0.522981 0.035 Uiso 1 1 calc R . . . .
C14 C 0.6971(3) -0.0035(3) 0.36019(15) 0.0320(7) Uani 1 1 d . . . . .
H14 H 0.752512 -0.046768 0.337368 0.038 Uiso 1 1 calc R . . . .
C83 C 0.5110(3) 0.9232(3) 0.57396(15) 0.0321(7) Uani 1 1 d . . . . .
H83 H 0.606082 0.933104 0.566187 0.038 Uiso 1 1 calc R . . . .
C103 C -0.1425(4) 0.2045(3) 0.22302(16) 0.0355(7) Uani 1 1 d . . . . .
C85 C 0.3125(3) 0.8337(2) 0.55791(15) 0.0289(6) Uani 1 1 d . . . . .
C113 C -0.3173(3) -0.1065(2) -0.00404(13) 0.0282(6) Uani 1 1 d . . . . .
H113 H -0.417548 -0.115008 0.003984 0.034 Uiso 1 1 calc R . . . .
C22 C 0.8445(3) 0.3574(2) 0.51472(14) 0.0282(6) Uani 1 1 d . . . . .
C72 C 0.7672(4) 0.9262(3) 0.70900(16) 0.0361(7) Uani 1 1 d . . . . .
H72 H 0.781831 0.860286 0.736485 0.043 Uiso 1 1 calc R . . . .
N5 N 0.3580(3) 0.3814(3) 0.41236(16) 0.0457(8) Uani 1 1 d . . . . .
C35 C 1.2182(4) 0.8614(3) 0.81843(16) 0.0347(7) Uani 1 1 d . . . . .
H35 H 1.192364 0.927224 0.789650 0.042 Uiso 1 1 calc R . . . .
C45 C 1.2181(3) 1.0847(3) 0.93546(15) 0.0312(6) Uani 1 1 d . . . . .
H45 H 1.177634 1.129416 0.901162 0.037 Uiso 1 1 calc R . . . .
C21 C 0.9192(3) 0.2675(3) 0.49920(15) 0.0302(7) Uani 1 1 d . . . . .
C23 C 0.7220(3) 0.3701(2) 0.49588(15) 0.0303(7) Uani 1 1 d . . . . .
H23 H 0.668773 0.428404 0.504947 0.036 Uiso 1 1 calc R . . . .
C117 C -0.2899(3) -0.3041(2) -0.01702(14) 0.0312(6) Uani 1 1 d . . . . .
C32 C 1.1156(4) 0.5432(3) 0.67340(17) 0.0376(8) Uani 1 1 d . . . . .
H32 H 1.193429 0.508892 0.685584 0.045 Uiso 1 1 calc R . . . .
C114 C -0.2668(3) -0.1377(2) 0.05768(14) 0.0287(6) Uani 1 1 d . . . . .
H114 H -0.167246 -0.123818 0.047735 0.034 Uiso 1 1 calc R . . . .
C84 C 0.4522(3) 0.8507(3) 0.54821(15) 0.0313(7) Uani 1 1 d . . . . .
H84 H 0.508024 0.811143 0.523162 0.038 Uiso 1 1 calc R . . . .
C90 C 0.0697(3) 0.7023(2) 0.47828(15) 0.0294(6) Uani 1 1 d . . . . .
C97 C 0.0573(3) 0.4229(3) 0.35839(15) 0.0300(6) Uani 1 1 d . . . . .
C34 C 1.1299(4) 0.7605(3) 0.75608(15) 0.0345(7) Uani 1 1 d . . . . .
C94 C 0.0857(3) 0.5531(2) 0.42405(14) 0.0291(6) Uani 1 1 d . . . . .
H94 H -0.001712 0.574730 0.417539 0.035 Uiso 1 1 calc R . . . .
C24 C 0.6722(3) 0.2998(3) 0.46346(15) 0.0311(7) Uani 1 1 d . . . . .
H24 H 0.588885 0.315788 0.449998 0.037 Uiso 1 1 calc R . . . .
C4 C 0.6178(4) -0.4133(3) 0.3618(2) 0.0465(9) Uani 1 1 d . . . . .
H4 H 0.640034 -0.487396 0.367478 0.056 Uiso 1 1 calc R . . . .
C120 C -0.2474(4) -0.2729(3) -0.12917(14) 0.0372(7) Uani 1 1 d . . . . .
H12A H -0.167391 -0.260499 -0.162485 0.045 Uiso 1 1 calc R . . . .
H12B H -0.321878 -0.303146 -0.144193 0.045 Uiso 1 1 calc R . . . .
C17 C 0.5383(4) 0.1258(3) 0.42474(15) 0.0321(7) Uani 1 1 d . . . . .
H17 H 0.482923 0.171264 0.446031 0.039 Uiso 1 1 calc R . . . .
C26 C 0.8579(3) 0.5013(3) 0.57748(14) 0.0295(6) Uani 1 1 d . . . . .
C98 C 0.0939(4) 0.3253(3) 0.34222(16) 0.0328(7) Uani 1 1 d . . . . .
H98 H 0.170128 0.290116 0.355720 0.039 Uiso 1 1 calc R . . . .
C6 C 0.5147(4) -0.2591(3) 0.30717(17) 0.0377(8) Uani 1 1 d . . . . .
H6 H 0.470058 -0.227282 0.274158 0.045 Uiso 1 1 calc R . . . .
C25 C 0.9037(3) 0.4192(3) 0.55132(15) 0.0297(6) Uani 1 1 d . . . . .
H25 H 0.990981 0.397569 0.558048 0.036 Uiso 1 1 calc R . . . .
C42 C 1.4378(4) 1.0584(3) 0.84408(17) 0.0394(8) Uani 1 1 d . . . . .
H42 H 1.505051 1.054703 0.809588 0.047 Uiso 1 1 calc R . . . .
C119 C -0.2878(4) -0.1655(3) -0.11043(15) 0.0372(7) Uani 1 1 d . . . . .
H11A H -0.233676 -0.103376 -0.138445 0.045 Uiso 1 1 calc R . . . .
H11B H -0.384304 -0.152651 -0.111054 0.045 Uiso 1 1 calc R . . . .
C38 C 1.2375(3) 0.9711(2) 0.92074(14) 0.0323(6) Uani 1 1 d . . . . .
C5 C 0.5504(5) -0.3666(3) 0.3151(2) 0.0482(9) Uani 1 1 d . . . . .
H5 H 0.528193 -0.408368 0.287894 0.058 Uiso 1 1 calc R . . . .
C31 C 1.0728(3) 0.6368(3) 0.69307(15) 0.0316(7) Uani 1 1 d . . . . .
C70 C 0.6206(3) 1.0409(3) 0.65242(14) 0.0291(6) Uani 1 1 d . . . . .
C3 C 0.6529(4) -0.3519(3) 0.40020(18) 0.0413(8) Uani 1 1 d . . . . .
H3 H 0.703098 -0.383031 0.431224 0.050 Uiso 1 1 calc R . . . .
C89 C 0.1237(3) 0.7749(2) 0.50929(15) 0.0301(6) Uani 1 1 d . . . . .
C86 C 0.2343(4) 0.8915(3) 0.59663(17) 0.0351(7) Uani 1 1 d . . . . .
H86 H 0.139287 0.881418 0.604666 0.042 Uiso 1 1 calc R . . . .
C75 C 0.7244(4) 1.1179(3) 0.62953(18) 0.0394(8) Uani 1 1 d . . . . .
H75 H 0.710657 1.183941 0.601991 0.047 Uiso 1 1 calc R . . . .
C105 C -0.2585(4) -0.0030(3) 0.19657(15) 0.0380(7) Uani 1 1 d . . . . .
H10A H -0.352635 -0.007396 0.218668 0.046 Uiso 1 1 calc R . . . .
H10B H -0.198876 -0.019389 0.227644 0.046 Uiso 1 1 calc R . . . .
C104 C -0.2249(4) 0.1099(3) 0.15658(16) 0.0339(7) Uani 1 1 d . . . . .
H104 H -0.129204 0.114220 0.135091 0.041 Uiso 1 1 calc R . . . .
C44 C 1.3523(3) 1.1432(3) 0.93448(15) 0.0334(6) Uani 1 1 d . . . . .
H44 H 1.399812 1.099032 0.966376 0.040 Uiso 1 1 calc R . . . .
C40 C 1.1137(4) 0.8355(3) 0.87682(17) 0.0420(8) Uani 1 1 d . . . . .
H40A H 1.139264 0.771080 0.905816 0.050 Uiso 1 1 calc R . . . .
H40B H 1.025343 0.819401 0.866950 0.050 Uiso 1 1 calc R . . . .
C109 C -0.3161(4) 0.1364(3) 0.10903(16) 0.0370(7) Uani 1 1 d . . . . .
H10C H -0.290963 0.209406 0.082484 0.044 Uiso 1 1 calc R . . . .
H10D H -0.410238 0.137465 0.130316 0.044 Uiso 1 1 calc R . . . .
C87 C 0.2933(4) 0.9632(3) 0.62338(16) 0.0350(7) Uani 1 1 d . . . . .
H87 H 0.238174 0.999897 0.650291 0.042 Uiso 1 1 calc R . . . .
C88 C 0.2525(3) 0.7594(2) 0.52700(14) 0.0281(6) Uani 1 1 d . . . . .
C116 C -0.2326(4) -0.3312(2) 0.04303(15) 0.0403(8) Uani 1 1 d . . . . .
H11C H -0.133496 -0.321330 0.033103 0.048 Uiso 1 1 calc R . . . .
H11D H -0.254574 -0.408178 0.063753 0.048 Uiso 1 1 calc R . . . .
C82 C 0.4320(3) 0.9822(3) 0.61143(15) 0.0304(6) Uani 1 1 d . . . . .
C115 C -0.2895(4) -0.2592(3) 0.08716(15) 0.0417(8) Uani 1 1 d . . . . .
H11E H -0.387144 -0.275580 0.100791 0.050 Uiso 1 1 calc R . . . .
H11F H -0.246544 -0.276838 0.124206 0.050 Uiso 1 1 calc R . . . .
C46 C 1.3234(3) 1.2535(3) 0.94922(15) 0.0359(7) Uani 1 1 d . . . . .
H46 H 1.275143 1.293342 0.916336 0.043 Uiso 1 1 calc R . . . .
C112 C -0.2764(4) 0.0113(2) -0.03593(14) 0.0348(6) Uani 1 1 d . . . . .
H11G H -0.182838 0.014342 -0.058525 0.042 Uiso 1 1 calc R . . . .
H11H H -0.334999 0.037776 -0.066595 0.042 Uiso 1 1 calc R . . . .
C80 C 0.3356(4) 1.3181(3) 0.57319(18) 0.0424(8) Uani 1 1 d . . . . .
H80 H 0.286870 1.347222 0.541251 0.051 Uiso 1 1 calc R . . . .
C124 C -0.1396(4) -0.5016(3) -0.12418(18) 0.0454(8) Uani 1 1 d . . . . .
H12C H -0.148767 -0.449883 -0.163093 0.055 Uiso 1 1 calc R . . . .
H12D H -0.047571 -0.490731 -0.116616 0.055 Uiso 1 1 calc R . . . .
C37 C 1.3488(3) 0.9769(3) 0.86503(15) 0.0345(6) Uani 1 1 d . . . . .
C43 C 1.4406(4) 1.1566(3) 0.87072(17) 0.0411(7) Uani 1 1 d . . . . .
H43A H 1.410259 1.219281 0.842091 0.049 Uiso 1 1 calc R . . . .
H43B H 1.534485 1.172890 0.873876 0.049 Uiso 1 1 calc R . . . .
C47 C 1.4411(4) 1.3282(3) 0.9490(2) 0.0514(9) Uani 1 1 d . . . . .
H47A H 1.487555 1.359880 0.906354 0.062 Uiso 1 1 calc R . . . .
H47B H 1.506638 1.288939 0.972957 0.062 Uiso 1 1 calc R . . . .
C1 C 0.5443(3) -0.1978(2) 0.34787(15) 0.0289(6) Uani 1 1 d . . . . .
C96 C 0.2584(4) 0.4230(3) 0.40605(16) 0.0334(7) Uani 1 1 d . . . . .
C39 C 1.1043(3) 0.9337(3) 0.90658(17) 0.0397(7) Uani 1 1 d . . . . .
H39A H 1.038251 0.915525 0.945576 0.048 Uiso 1 1 calc R . . . .
H39B H 1.069443 0.994940 0.878665 0.048 Uiso 1 1 calc R . . . .
C10 C 0.1224(4) -0.0251(3) 0.2881(2) 0.0456(9) Uani 1 1 d . . . . .
H10 H 0.037580 -0.010142 0.275987 0.055 Uiso 1 1 calc R . . . .
C29 C 0.8917(4) 0.6418(3) 0.63685(17) 0.0378(8) Uani 1 1 d . . . . .
H29 H 0.813897 0.676050 0.624599 0.045 Uiso 1 1 calc R . . . .
C18 C 0.4783(3) 0.0524(3) 0.39901(15) 0.0321(7) Uani 1 1 d . . . . .
H18 H 0.383228 0.047497 0.403380 0.038 Uiso 1 1 calc R . . . .
C110 C -0.4727(4) -0.0910(3) 0.12993(18) 0.0444(9) Uani 1 1 d . . . . .
H11I H -0.504911 -0.041951 0.156839 0.067 Uiso 1 1 calc GR . . . .
H11J H -0.484636 -0.166127 0.153904 0.067 Uiso 1 1 calc GR . . . .
H11K H -0.524070 -0.081326 0.096202 0.067 Uiso 1 1 calc GR . . . .
C74 C 0.8490(4) 1.0979(3) 0.6471(2) 0.0462(9) Uani 1 1 d . . . . .
H74 H 0.920225 1.150877 0.631369 0.055 Uiso 1 1 calc R . . . .
C11 C 0.1379(4) -0.1182(3) 0.3313(2) 0.0498(10) Uani 1 1 d . . . . .
H11 H 0.063753 -0.167884 0.348526 0.060 Uiso 1 1 calc R . . . .
C121 C -0.2153(3) -0.3522(2) -0.07051(14) 0.0325(6) Uani 1 1 d . . . . .
H121 H -0.116961 -0.342506 -0.071077 0.039 Uiso 1 1 calc R . . . .
C106 C -0.2397(4) -0.0853(3) 0.15574(14) 0.0361(7) Uani 1 1 d . . . . .
H10E H -0.264465 -0.158446 0.182183 0.043 Uiso 1 1 calc R . . . .
H10F H -0.143268 -0.084803 0.137396 0.043 Uiso 1 1 calc R . . . .
C49 C 1.2251(4) 1.3762(3) 1.00806(18) 0.0438(8) Uani 1 1 d . . . . .
H49 H 1.169540 1.407649 0.976264 0.053 Uiso 1 1 calc R . . . .
C101 C -0.1249(4) 0.4261(3) 0.30170(19) 0.0417(8) Uani 1 1 d . . . . .
H101 H -0.199502 0.462119 0.287084 0.050 Uiso 1 1 calc R . . . .
C122 C -0.4410(4) -0.3325(3) -0.00516(17) 0.0424(8) Uani 1 1 d . . . . .
H12E H -0.489343 -0.287053 0.020698 0.064 Uiso 1 1 calc GR . . . .
H12F H -0.457062 -0.408984 0.016016 0.064 Uiso 1 1 calc GR . . . .
H12G H -0.473024 -0.319707 -0.044607 0.064 Uiso 1 1 calc GR . . . .
C52 C 1.1182(4) 1.0840(3) 0.99516(17) 0.0426(8) Uani 1 1 d . . . . .
H52A H 1.151814 1.036911 1.030265 0.051 Uiso 1 1 calc R . . . .
H52B H 1.030867 1.052360 0.992295 0.051 Uiso 1 1 calc R . . . .
C77 C 0.4682(4) 1.2311(3) 0.66865(19) 0.0446(9) Uani 1 1 d . . . . .
H77 H 0.510214 1.200842 0.702807 0.054 Uiso 1 1 calc R . . . .
C73 C 0.8705(4) 1.0035(3) 0.68655(18) 0.0427(8) Uani 1 1 d . . . . .
H73 H 0.955760 0.990921 0.698499 0.051 Uiso 1 1 calc R . . . .
C50 C 1.2293(4) 1.2523(3) 1.01092(16) 0.0373(7) Uani 1 1 d . . . . .
C51 C 1.0959(4) 1.1978(3) 1.00837(17) 0.0411(7) Uani 1 1 d . . . . .
H51A H 1.053627 1.243308 0.975569 0.049 Uiso 1 1 calc R . . . .
H51B H 1.034028 1.191585 1.048235 0.049 Uiso 1 1 calc R . . . .
C30 C 0.9605(4) 0.6864(3) 0.67393(18) 0.0387(8) Uani 1 1 d . . . . .
H30 H 0.930512 0.750766 0.686157 0.046 Uiso 1 1 calc R . . . .
C36 C 1.3543(3) 0.8820(3) 0.83360(16) 0.0385(7) Uani 1 1 d . . . . .
H36A H 1.422255 0.898386 0.795211 0.046 Uiso 1 1 calc R . . . .
H36B H 1.381064 0.816323 0.861256 0.046 Uiso 1 1 calc R . . . .
C2 C 0.6156(4) -0.2452(3) 0.39406(16) 0.0345(7) Uani 1 1 d . . . . .
H2A H 0.638641 -0.204093 0.421419 0.041 Uiso 1 1 calc R . . . .
C9 C 0.2311(4) 0.0462(3) 0.26239(17) 0.0400(8) Uani 1 1 d . . . . .
H9 H 0.220878 0.110380 0.232626 0.048 Uiso 1 1 calc R . . . .
C48 C 1.3736(5) 1.4161(3) 0.9799(2) 0.0589(11) Uani 1 1 d . . . . .
H48A H 1.375642 1.485552 0.949088 0.071 Uiso 1 1 calc R . . . .
H48B H 1.421581 1.427379 1.012785 0.071 Uiso 1 1 calc R . . . .
C78 C 0.4326(5) 1.3380(3) 0.6587(2) 0.0513(10) Uani 1 1 d . . . . .
H78 H 0.453309 1.381578 0.685280 0.062 Uiso 1 1 calc R . . . .
C125 C -0.2301(6) -0.5506(3) -0.01071(19) 0.0573(11) Uani 1 1 d . . . . .
H12H H -0.249483 -0.624558 -0.013974 0.086 Uiso 1 1 calc GR . . . .
H12I H -0.295245 -0.532331 0.022712 0.086 Uiso 1 1 calc GR . . . .
H12J H -0.139113 -0.545613 -0.001833 0.086 Uiso 1 1 calc GR . . . .
C56 C 1.1067(6) 1.6113(5) 1.0900(3) 0.0733(14) Uani 1 1 d . . . . .
H56A H 1.102866 1.687978 1.068126 0.088 Uiso 1 1 calc R . . . .
H56B H 1.014171 1.584928 1.110213 0.088 Uiso 1 1 calc R . . . .
C127 C -0.0493(5) -0.6417(3) -0.1850(2) 0.0613(11) Uani 1 1 d . . . . .
H12K H 0.041046 -0.626396 -0.176995 0.074 Uiso 1 1 calc R . . . .
H12L H -0.060099 -0.591626 -0.224227 0.074 Uiso 1 1 calc R . . . .
C61 C 1.0355(5) 1.3688(4) 1.1001(2) 0.0567(10) Uani 1 1 d . . . . .
H61A H 0.969688 1.381436 1.072355 0.085 Uiso 1 1 calc GR . . . .
H61B H 1.005344 1.401604 1.135342 0.085 Uiso 1 1 calc GR . . . .
H61C H 1.043954 1.290674 1.114989 0.085 Uiso 1 1 calc GR . . . .
C102 C -0.0539(4) 0.4728(3) 0.33681(18) 0.0389(8) Uani 1 1 d . . . . .
H102 H -0.081153 0.539756 0.346409 0.047 Uiso 1 1 calc R . . . .
C79 C 0.3672(4) 1.3823(3) 0.6107(2) 0.0474(9) Uani 1 1 d . . . . .
H79 H 0.344360 1.456297 0.603656 0.057 Uiso 1 1 calc R . . . .
C53 C 1.2892(5) 1.1935(4) 1.06667(19) 0.0532(10) Uani 1 1 d . . . . .
H53A H 1.319871 1.122622 1.060467 0.080 Uiso 1 1 calc GR . . . .
H53B H 1.220492 1.183423 1.104096 0.080 Uiso 1 1 calc GR . . . .
H53C H 1.365414 1.236745 1.071096 0.080 Uiso 1 1 calc GR . . . .
C54 C 1.1712(4) 1.4196(4) 1.0654(2) 0.0527(10) Uani 1 1 d . . . . .
H54 H 1.237527 1.404392 1.094114 0.063 Uiso 1 1 calc R . . . .
C126 C -0.1526(5) -0.6155(3) -0.1338(2) 0.0511(10) Uani 1 1 d . . . . .
H12M H -0.145487 -0.667718 -0.094795 0.061 Uiso 1 1 calc R . . . .
H12N H -0.243217 -0.626055 -0.142964 0.061 Uiso 1 1 calc R . . . .
C41 C 1.2746(5) 0.8880(3) 0.97619(18) 0.0464(9) Uani 1 1 d . . . . .
H41A H 1.350765 0.916988 0.989889 0.070 Uiso 1 1 calc GR . . . .
H41B H 1.299269 0.820230 0.963731 0.070 Uiso 1 1 calc GR . . . .
H41C H 1.197302 0.874043 1.010107 0.070 Uiso 1 1 calc GR . . . .
C65 C 1.4142(7) 0.5024(4) 0.7932(3) 0.0798(18) Uani 1 1 d . . . . .
H65C H 1.398672 0.423017 0.801246 0.096 Uiso 0.5 1 calc R . P A 2
H65D H 1.361433 0.530540 0.827283 0.096 Uiso 0.5 1 calc R . P A 2
H65A H 1.329563 0.486166 0.823675 0.096 Uiso 0.5 1 calc R . P B 1
H65B H 1.457827 0.433232 0.790276 0.096 Uiso 0.5 1 calc R . P B 1
C69 C -0.5330(6) 0.3362(6) 0.2616(2) 0.0788(17) Uani 1 1 d . . . . .
H69A H -0.599088 0.366929 0.290398 0.095 Uiso 1 1 calc R . . . .
H69B H -0.514540 0.261667 0.282646 0.095 Uiso 1 1 calc R . . . .
C67 C -0.4996(7) 0.4092(6) 0.1552(3) 0.0855(18) Uani 1 1 d . . . . .
H67A H -0.451021 0.369597 0.125422 0.103 Uiso 1 1 calc R . . . .
H67B H -0.553604 0.464927 0.133049 0.103 Uiso 1 1 calc R . . . .
C55 C 1.1610(6) 1.5451(4) 1.0445(3) 0.0814(17) Uani 1 1 d . . . . .
H55A H 1.252423 1.574876 1.024669 0.098 Uiso 1 1 calc R . . . .
H55B H 1.105073 1.558623 1.011810 0.098 Uiso 1 1 calc R . . . .
C66 C -0.4057(6) 0.4594(4) 0.1827(2) 0.0691(14) Uani 1 1 d . . . . .
H66A H -0.313608 0.458844 0.158998 0.083 Uiso 1 1 calc R . . . .
H66B H -0.428910 0.535592 0.181876 0.083 Uiso 1 1 calc R . . . .
C68 C -0.5864(7) 0.3346(5) 0.2052(3) 0.0803(17) Uani 1 1 d . . . . .
H68A H -0.584378 0.260617 0.197495 0.096 Uiso 1 1 calc R . . . .
H68B H -0.680345 0.358385 0.209033 0.096 Uiso 1 1 calc R . . . .
C62 C 1.4893(6) 0.6377(6) 0.7045(2) 0.0776(16) Uani 1 1 d . . . . .
H62A H 1.448657 0.708197 0.690749 0.093 Uiso 1 1 calc R . . . .
H62B H 1.543057 0.617121 0.668045 0.093 Uiso 1 1 calc R . . . .
C128 C -0.0536(7) -0.7572(4) -0.1941(3) 0.085(2) Uani 1 1 d . . . . .
H128 H -0.054850 -0.807409 -0.152942 0.102 Uiso 1 1 calc R . . . .
C57 C 1.1902(7) 1.6038(6) 1.1358(3) 0.096(2) Uani 1 1 d . . . . .
H57A H 1.283428 1.625409 1.114493 0.115 Uiso 1 1 calc R . . . .
H57B H 1.190146 1.527074 1.158072 0.115 Uiso 1 1 calc R . . . .
C60 C 1.2359(7) 1.6570(5) 1.2328(3) 0.0835(17) Uani 1 1 d . . . . .
H60A H 1.237522 1.578932 1.250068 0.125 Uiso 1 1 calc GR . . . .
H60B H 1.202300 1.693875 1.265942 0.125 Uiso 1 1 calc GR . . . .
H60C H 1.327083 1.684800 1.213150 0.125 Uiso 1 1 calc GR . . . .
C58 C 1.1469(7) 1.6773(7) 1.1864(3) 0.0881(18) Uani 1 1 d . . . . .
H58 H 1.055305 1.649443 1.209095 0.106 Uiso 1 1 calc R . . . .
C63 C 1.5747(7) 0.6446(6) 0.7507(3) 0.0858(17) Uani 1 1 d . . . . .
H63C H 1.666558 0.672886 0.730590 0.103 Uiso 0.5 1 calc R . P C 2
H63D H 1.534867 0.690898 0.778686 0.103 Uiso 0.5 1 calc R . P C 2
H63A H 1.582579 0.719981 0.755523 0.103 Uiso 0.5 1 calc R . P D 1
H63B H 1.665766 0.618610 0.738695 0.103 Uiso 0.5 1 calc R . P D 1
C59 C 1.1353(8) 1.7921(11) 1.1626(3) 0.135(4) Uani 1 1 d . . . . .
H59A H 1.223332 1.824072 1.140737 0.202 Uiso 1 1 calc GR . . . .
H59B H 1.103335 1.826856 1.196836 0.202 Uiso 1 1 calc GR . . . .
H59C H 1.071222 1.803351 1.133965 0.202 Uiso 1 1 calc GR . . . .
C129 C 0.0683(8) -0.7812(5) -0.2371(3) 0.099(2) Uani 1 1 d . . . . .
H12O H 0.068562 -0.737312 -0.278801 0.149 Uiso 1 1 calc GR . . . .
H12P H 0.066072 -0.858206 -0.237794 0.149 Uiso 1 1 calc GR . . . .
H12Q H 0.149748 -0.763639 -0.222695 0.149 Uiso 1 1 calc GR . . . .
C64 C 1.5750(10) 0.5365(8) 0.7821(5) 0.061(2) Uani 0.5 1 d . U P E 2
H64A H 1.607490 0.529265 0.821620 0.074 Uiso 0.5 1 calc R . P E 2
H64B H 1.630286 0.492661 0.756581 0.074 Uiso 0.5 1 calc R . P E 2
C130 C -0.1784(10) -0.7789(9) -0.2153(6) 0.183(6) Uani 1 1 d . . . . .
H13A H -0.255463 -0.778029 -0.182364 0.274 Uiso 1 1 calc GR . . . .
H13B H -0.175089 -0.850163 -0.225516 0.274 Uiso 1 1 calc GR . . . .
H13C H -0.187720 -0.723031 -0.251935 0.274 Uiso 1 1 calc GR . . . .
C0AA C 1.4980(18) 0.5686(13) 0.8119(7) 0.096(4) Uani 0.5 1 d . U P E 1
H0AA H 1.562122 0.525260 0.834996 0.115 Uiso 0.5 1 calc R . P E 1
H0AB H 1.445559 0.611751 0.838684 0.115 Uiso 0.5 1 calc R . P E 1

loop_
_atom_site_aniso_label
_atom_site_aniso_U_11
_atom_site_aniso_U_22
_atom_site_aniso_U_33
_atom_site_aniso_U_23
_atom_site_aniso_U_13
_atom_site_aniso_U_12
S1 0.0423(5) 0.0403(4) 0.0744(6) -0.0332(4) -0.0310(4) 0.0154(4)
S2 0.0416(5) 0.0399(5) 0.0781(7) -0.0339(5) -0.0288(4) 0.0155(4)
O5 0.0431(14) 0.0363(12) 0.0457(13) -0.0235(11) -0.0206(11) 0.0096(10)
O1 0.0454(15) 0.0454(14) 0.0519(15) -0.0294(12) -0.0242(11) 0.0156(11)
O2 0.0403(14) 0.0435(13) 0.0462(14) -0.0287(11) -0.0192(11) 0.0090(11)
O4 0.0493(16) 0.0390(13) 0.0511(14) -0.0256(11) -0.0251(12) 0.0153(11)
O3 0.0508(16) 0.0478(15) 0.0612(16) -0.0249(13) -0.0298(13) 0.0146(12)
O6 0.0483(16) 0.0447(14) 0.0503(15) -0.0154(12) -0.0178(12) 0.0050(11)
N009 0.0351(15) 0.0241(13) 0.0393(14) -0.0126(11) -0.0186(11) 0.0044(10)
N9 0.0407(16) 0.0369(15) 0.0463(16) -0.0234(13) -0.0200(13) 0.0084(12)
C76 0.0350(17) 0.0266(15) 0.0361(16) -0.0127(13) -0.0098(13) 0.0035(12)
N1 0.0439(19) 0.059(2) 0.059(2) -0.0357(17) -0.0246(15) 0.0158(15)
N8 0.0368(16) 0.0243(13) 0.0442(15) -0.0133(11) -0.0167(12) 0.0047(11)
C7 0.0355(17) 0.0253(15) 0.0328(16) -0.0104(12) -0.0133(13) 0.0035(12)
C111 0.0442(19) 0.0244(14) 0.0341(16) -0.0072(12) -0.0166(13) 0.0030(13)
N2 0.0392(16) 0.0379(15) 0.0453(16) -0.0236(13) -0.0214(12) 0.0124(12)
N3 0.0377(16) 0.0318(14) 0.0493(17) -0.0158(13) -0.0182(13) 0.0058(12)
N6 0.0340(16) 0.0328(14) 0.0511(17) -0.0212(13) -0.0171(12) 0.0061(11)
C118 0.0347(15) 0.0271(13) 0.0256(13) -0.0072(11) -0.0100(11) -0.0016(11)
N7 0.0380(17) 0.0353(15) 0.063(2) -0.0258(14) -0.0211(14) 0.0092(12)
C81 0.0410(19) 0.0323(17) 0.0365(17) -0.0119(14) -0.0121(14) 0.0037(14)
C19 0.0337(17) 0.0242(14) 0.0298(15) -0.0073(12) -0.0084(12) -0.0002(12)
N4 0.0415(17) 0.0323(14) 0.0572(18) -0.0223(13) -0.0228(14) 0.0114(12)
C95 0.0301(16) 0.0268(15) 0.0320(15) -0.0101(12) -0.0081(12) 0.0010(12)
C108 0.0321(15) 0.0323(15) 0.0361(15) -0.0140(12) -0.0132(12) 0.0049(11)
C20 0.0376(18) 0.0247(15) 0.0340(16) -0.0119(12) -0.0111(13) 0.0024(12)
C28 0.0335(17) 0.0286(15) 0.0284(15) -0.0118(12) -0.0063(12) 0.0001(12)
C100 0.0382(18) 0.0334(16) 0.0341(16) -0.0148(13) -0.0131(13) 0.0004(13)
C13 0.0357(17) 0.0233(14) 0.0306(15) -0.0098(12) -0.0131(13) 0.0011(12)
C15 0.0345(17) 0.0300(15) 0.0341(16) -0.0124(13) -0.0098(13) 0.0014(12)
C33 0.047(2) 0.0332(17) 0.0384(17) -0.0198(14) -0.0180(15) 0.0086(14)
C12 0.040(2) 0.0340(17) 0.0405(18) 0.0008(14) -0.0131(15) 0.0009(14)
C27 0.0375(19) 0.0364(17) 0.0397(18) -0.0215(14) -0.0124(14) 0.0032(14)
C92 0.0326(17) 0.0231(14) 0.0355(16) -0.0111(12) -0.0073(13) 0.0030(12)
C16 0.0370(17) 0.0239(14) 0.0311(15) -0.0076(12) -0.0109(13) 0.0020(12)
C99 0.043(2) 0.0310(16) 0.0425(18) -0.0186(14) -0.0152(15) 0.0071(14)
C123 0.050(2) 0.0298(15) 0.0378(17) -0.0123(13) -0.0094(14) -0.0024(13)
C107 0.0367(16) 0.0290(14) 0.0294(14) -0.0114(11) -0.0088(12) -0.0022(12)
C91 0.0307(16) 0.0230(14) 0.0293(15) -0.0089(12) -0.0059(12) -0.0004(11)
C8 0.0389(18) 0.0251(15) 0.0400(17) -0.0067(13) -0.0117(14) 0.0027(13)
C71 0.0398(18) 0.0267(15) 0.0310(15) -0.0101(12) -0.0055(13) 0.0025(12)
C93 0.0312(17) 0.0247(14) 0.0357(16) -0.0096(12) -0.0116(12) 0.0033(12)
C14 0.0357(18) 0.0300(15) 0.0341(15) -0.0142(13) -0.0074(13) 0.0039(13)
C83 0.0306(17) 0.0313(16) 0.0377(17) -0.0129(13) -0.0086(13) 0.0019(12)
C103 0.0421(19) 0.0324(16) 0.0400(18) -0.0177(14) -0.0169(14) 0.0047(14)
C85 0.0329(16) 0.0246(14) 0.0327(15) -0.0103(12) -0.0102(12) 0.0009(12)
C113 0.0321(15) 0.0283(13) 0.0275(13) -0.0090(11) -0.0106(11) -0.0003(11)
C22 0.0351(17) 0.0215(14) 0.0299(15) -0.0086(12) -0.0077(12) -0.0013(12)
C72 0.047(2) 0.0328(16) 0.0315(16) -0.0086(13) -0.0133(14) 0.0108(14)
N5 0.0438(19) 0.0472(18) 0.059(2) -0.0309(16) -0.0209(15) 0.0121(14)
C35 0.0384(19) 0.0367(17) 0.0374(17) -0.0208(14) -0.0141(14) 0.0063(14)
C45 0.0321(16) 0.0304(15) 0.0332(15) -0.0112(12) -0.0062(12) -0.0044(12)
C21 0.0330(17) 0.0263(15) 0.0353(16) -0.0116(13) -0.0109(13) 0.0004(12)
C23 0.0379(18) 0.0237(14) 0.0330(16) -0.0096(12) -0.0123(13) 0.0036(12)
C117 0.0419(18) 0.0268(14) 0.0287(14) -0.0105(12) -0.0110(12) -0.0039(12)
C32 0.042(2) 0.0376(18) 0.0438(18) -0.0228(15) -0.0196(15) 0.0127(15)
C114 0.0367(17) 0.0258(14) 0.0268(13) -0.0082(11) -0.0114(12) -0.0007(11)
C84 0.0325(17) 0.0318(16) 0.0339(16) -0.0142(13) -0.0088(12) 0.0054(12)
C90 0.0318(17) 0.0243(14) 0.0341(16) -0.0082(12) -0.0091(12) 0.0014(12)
C97 0.0327(17) 0.0279(15) 0.0325(15) -0.0112(12) -0.0082(12) -0.0005(12)
C34 0.0376(19) 0.0393(18) 0.0339(16) -0.0175(14) -0.0136(13) 0.0049(14)
C94 0.0325(17) 0.0258(14) 0.0319(15) -0.0098(12) -0.0094(12) -0.0011(12)
C24 0.0352(18) 0.0260(15) 0.0358(16) -0.0096(12) -0.0127(13) 0.0018(12)
C4 0.050(2) 0.0290(17) 0.064(2) -0.0149(17) -0.0127(18) 0.0070(15)
C120 0.053(2) 0.0338(15) 0.0294(15) -0.0115(12) -0.0130(13) -0.0014(13)
C17 0.0374(18) 0.0285(15) 0.0361(16) -0.0164(13) -0.0100(13) 0.0033(13)
C26 0.0333(17) 0.0298(15) 0.0285(15) -0.0100(12) -0.0095(12) 0.0002(12)
C98 0.0355(18) 0.0301(15) 0.0398(17) -0.0173(14) -0.0132(14) 0.0056(13)
C6 0.049(2) 0.0308(16) 0.0416(18) -0.0175(14) -0.0183(15) 0.0053(14)
C25 0.0316(17) 0.0272(15) 0.0337(15) -0.0100(13) -0.0105(12) 0.0004(12)
C42 0.0397(19) 0.0420(18) 0.0379(17) -0.0161(14) -0.0014(14) -0.0027(14)
C119 0.051(2) 0.0342(16) 0.0307(15) -0.0094(12) -0.0162(13) 0.0028(14)
C38 0.0317(16) 0.0338(15) 0.0358(15) -0.0150(12) -0.0084(12) -0.0029(12)
C5 0.057(2) 0.0382(19) 0.061(2) -0.0303(18) -0.0173(19) 0.0075(17)
C31 0.0349(18) 0.0323(16) 0.0343(16) -0.0179(13) -0.0107(13) 0.0030(13)
C70 0.0361(17) 0.0268(15) 0.0300(15) -0.0123(12) -0.0132(12) 0.0048(12)
C3 0.043(2) 0.0342(18) 0.047(2) -0.0060(15) -0.0125(15) 0.0131(15)
C89 0.0325(17) 0.0233(14) 0.0377(16) -0.0119(12) -0.0089(13) 0.0026(12)
C86 0.0312(17) 0.0332(16) 0.0455(18) -0.0188(14) -0.0062(14) -0.0002(13)
C75 0.042(2) 0.0312(16) 0.0438(19) -0.0009(14) -0.0143(15) -0.0008(14)
C105 0.052(2) 0.0359(16) 0.0328(15) -0.0159(13) -0.0155(13) 0.0038(13)
C104 0.0407(19) 0.0311(16) 0.0389(17) -0.0210(14) -0.0141(14) 0.0045(13)
C44 0.0317(16) 0.0340(15) 0.0386(16) -0.0143(12) -0.0094(12) -0.0034(12)
C40 0.0375(18) 0.0444(18) 0.0523(19) -0.0265(15) -0.0099(14) -0.0056(14)
C109 0.0468(19) 0.0320(15) 0.0400(17) -0.0163(13) -0.0180(14) 0.0070(13)
C87 0.0355(18) 0.0303(16) 0.0444(18) -0.0200(14) -0.0066(14) 0.0020(13)
C88 0.0329(17) 0.0246(14) 0.0292(15) -0.0094(12) -0.0081(12) -0.0001(12)
C116 0.069(2) 0.0255(14) 0.0311(15) -0.0068(12) -0.0200(15) 0.0032(14)
C82 0.0358(17) 0.0250(14) 0.0338(16) -0.0102(13) -0.0112(13) 0.0023(12)
C115 0.071(2) 0.0277(15) 0.0281(15) -0.0070(12) -0.0120(14) -0.0052(14)
C46 0.0356(17) 0.0342(15) 0.0421(17) -0.0147(13) -0.0100(13) -0.0041(12)
C112 0.0471(18) 0.0305(15) 0.0296(14) -0.0067(12) -0.0143(12) 0.0045(13)
C80 0.044(2) 0.0365(18) 0.048(2) -0.0073(16) -0.0147(16) 0.0071(15)
C124 0.052(2) 0.0380(17) 0.050(2) -0.0206(15) -0.0056(16) -0.0010(15)
C37 0.0343(16) 0.0364(16) 0.0380(16) -0.0155(13) -0.0110(12) -0.0004(12)
C43 0.0380(18) 0.0375(16) 0.0479(18) -0.0153(14) -0.0002(14) -0.0078(13)
C47 0.043(2) 0.047(2) 0.070(3) -0.0295(19) -0.0048(18) -0.0117(16)
C1 0.0344(17) 0.0223(14) 0.0325(15) -0.0102(12) -0.0079(12) 0.0037(12)
C96 0.0386(19) 0.0323(16) 0.0361(16) -0.0175(13) -0.0124(13) 0.0014(14)
C39 0.0314(17) 0.0471(18) 0.0482(18) -0.0285(15) -0.0042(13) -0.0085(13)
C10 0.039(2) 0.046(2) 0.057(2) -0.0109(18) -0.0241(17) 0.0086(16)
C29 0.0353(18) 0.0409(18) 0.0471(19) -0.0221(16) -0.0184(15) 0.0099(14)
C18 0.0318(17) 0.0334(16) 0.0370(16) -0.0162(13) -0.0117(13) 0.0030(13)
C110 0.042(2) 0.053(2) 0.0415(18) -0.0207(16) -0.0016(15) -0.0102(16)
C74 0.043(2) 0.0397(19) 0.056(2) -0.0034(17) -0.0162(17) -0.0051(16)
C11 0.038(2) 0.047(2) 0.061(2) -0.0008(18) -0.0145(18) -0.0046(16)
C121 0.0410(17) 0.0283(14) 0.0314(15) -0.0103(12) -0.0102(12) -0.0015(12)
C106 0.0522(19) 0.0305(15) 0.0306(15) -0.0109(12) -0.0161(13) 0.0021(13)
C49 0.045(2) 0.0394(17) 0.053(2) -0.0226(16) -0.0115(15) -0.0027(14)
C101 0.044(2) 0.0387(19) 0.055(2) -0.0235(16) -0.0247(17) 0.0139(15)
C122 0.0447(19) 0.0390(17) 0.0458(19) -0.0177(15) -0.0039(15) -0.0114(14)
C52 0.0427(19) 0.0435(18) 0.0435(18) -0.0220(14) 0.0028(14) -0.0122(14)
C77 0.058(2) 0.0400(19) 0.047(2) -0.0193(16) -0.0259(17) 0.0096(17)
C73 0.040(2) 0.045(2) 0.048(2) -0.0137(17) -0.0191(16) 0.0091(15)
C50 0.0388(19) 0.0406(17) 0.0392(17) -0.0192(14) -0.0120(14) -0.0027(14)
C51 0.0387(18) 0.0436(18) 0.0464(18) -0.0245(15) -0.0028(14) -0.0076(14)
C30 0.040(2) 0.0370(17) 0.052(2) -0.0284(16) -0.0191(15) 0.0091(14)
C36 0.0360(17) 0.0414(17) 0.0440(18) -0.0216(15) -0.0076(13) 0.0001(13)
C2 0.0392(19) 0.0332(17) 0.0343(16) -0.0105(13) -0.0120(14) 0.0036(14)
C9 0.050(2) 0.0317(17) 0.0405(18) -0.0050(14) -0.0169(15) 0.0121(15)
C48 0.055(2) 0.049(2) 0.081(3) -0.036(2) -0.006(2) -0.0143(17)
C78 0.067(3) 0.0329(19) 0.066(3) -0.0287(18) -0.023(2) 0.0103(18)
C125 0.099(3) 0.0318(17) 0.044(2) -0.0115(15) -0.017(2) 0.0010(19)
C56 0.072(3) 0.068(3) 0.089(4) -0.032(3) -0.022(3) 0.002(2)
C127 0.070(3) 0.047(2) 0.066(3) -0.0255(19) 0.008(2) -0.0033(19)
C61 0.064(3) 0.058(2) 0.054(2) -0.0273(19) -0.0086(19) 0.0043(19)
C102 0.044(2) 0.0328(17) 0.050(2) -0.0227(16) -0.0191(16) 0.0093(14)
C79 0.048(2) 0.0280(17) 0.066(3) -0.0100(17) -0.0109(18) 0.0118(15)
C53 0.067(3) 0.056(2) 0.047(2) -0.0222(18) -0.0241(18) 0.0136(19)
C54 0.047(2) 0.064(2) 0.062(2) -0.041(2) -0.0146(18) 0.0035(18)
C126 0.058(3) 0.047(2) 0.055(2) -0.0303(18) -0.0048(18) -0.0045(17)
C41 0.064(3) 0.0357(18) 0.0423(19) -0.0117(15) -0.0128(17) -0.0006(17)
C65 0.111(5) 0.051(3) 0.086(4) 0.000(3) -0.061(4) -0.007(3)
C69 0.078(4) 0.106(4) 0.045(2) -0.015(3) 0.006(2) -0.034(3)
C67 0.090(4) 0.101(4) 0.064(3) -0.005(3) -0.027(3) -0.008(3)
C55 0.068(3) 0.062(3) 0.124(5) -0.061(3) 0.007(3) -0.013(2)
C66 0.074(3) 0.065(3) 0.059(3) 0.010(2) -0.019(2) -0.015(2)
C68 0.078(4) 0.072(3) 0.090(4) 0.003(3) -0.038(3) -0.020(3)
C62 0.063(3) 0.114(5) 0.054(3) -0.026(3) 0.002(2) 0.001(3)
C128 0.120(5) 0.042(2) 0.080(3) -0.023(2) 0.030(3) 0.006(3)
C57 0.095(5) 0.127(5) 0.057(3) -0.014(3) -0.003(3) 0.056(4)
C60 0.106(5) 0.090(4) 0.066(3) -0.041(3) -0.016(3) -0.017(3)
C58 0.085(4) 0.122(5) 0.067(3) -0.039(3) -0.013(3) -0.015(4)
C63 0.065(3) 0.106(5) 0.090(4) -0.020(3) -0.027(3) -0.018(3)
C59 0.087(5) 0.265(14) 0.073(4) -0.069(6) -0.030(4) 0.047(7)
C129 0.132(6) 0.070(3) 0.091(4) -0.038(3) 0.015(4) 0.030(4)
C64 0.061(4) 0.062(4) 0.079(5) -0.031(4) -0.041(4) 0.019(4)
C130 0.130(7) 0.181(9) 0.256(12) -0.187(10) 0.098(8) -0.082(7)
C0AA 0.105(7) 0.099(6) 0.091(6) -0.019(5) -0.042(5) -0.009(5)

loop_
_atom_type_symbol
_atom_type_description
_atom_type_scat_dispersion_real
_atom_type_scat_dispersion_imag
_atom_type_scat_source
C C 0.0181 0.0091 'International Tables Vol C Tables 4.2.6.8 and 6.1.1.4'
H H 0.0000 0.0000 'International Tables Vol C Tables 4.2.6.8 and 6.1.1.4'
N N 0.0311 0.0180 'International Tables Vol C Tables 4.2.6.8 and 6.1.1.4'
O O 0.0492 0.0322 'International Tables Vol C Tables 4.2.6.8 and 6.1.1.4'
S S 0.3331 0.5567 'International Tables Vol C Tables 4.2.6.8 and 6.1.1.4'

loop_
_geom_angle_atom_site_label_1
_geom_angle_atom_site_label_2
_geom_angle_atom_site_label_3
_geom_angle
_geom_angle_site_symmetry_1
_geom_angle_site_symmetry_3
_geom_angle_publ_flag
N4 S1 N3 100.94(16) . . ?
N6 S2 N7 101.22(15) . . ?
C103 O5 C104 115.0(3) . . ?
C34 O2 C35 114.8(3) . . ?
C65 O3 C62 110.5(4) . . ?
C66 O6 C69 107.8(4) . . ?
C13 N009 C7 118.7(3) . . ?
C13 N009 C1 121.3(3) . . ?
C1 N009 C7 118.4(3) . . ?
C103 N9 C100 127.0(3) . . ?
C81 C76 N8 121.5(3) . . ?
C81 C76 C77 118.7(3) . . ?
C77 C76 N8 119.8(3) . . ?
C76 N8 C70 118.3(3) . . ?
C82 N8 C76 120.8(3) . . ?
C82 N8 C70 118.6(3) . . ?
C12 C7 N009 121.0(3) . . ?
C8 C7 N009 120.1(3) . . ?
C8 C7 C12 118.9(3) . . ?
C108 C111 C112 125.5(3) . . ?
C34 N2 C31 127.0(3) . . ?
C21 N3 S1 105.9(2) . . ?
C90 N6 S2 106.3(2) . . ?
C113 C118 C117 115.5(2) . . ?
C113 C118 C119 119.5(2) . . ?
C119 C118 C117 104.1(2) . . ?
C89 N7 S2 106.4(2) . . ?
C76 C81 C80 120.1(3) . . ?
C20 C19 C16 122.6(3) . . ?
C24 C19 C20 115.2(3) . . ?
C24 C19 C16 122.2(3) . . ?
C20 N4 S1 107.2(2) . . ?
C94 C95 C97 123.2(3) . . ?
C94 C95 C96 122.2(3) . . ?
C96 C95 C97 114.6(3) . . ?
C111 C108 C107 122.6(3) . . ?
C111 C108 C109 120.8(3) . . ?
C109 C108 C107 116.6(3) . . ?
C19 C20 C21 120.8(3) . . ?
N4 C20 C19 127.1(3) . . ?
N4 C20 C21 112.1(3) . . ?
C33 C28 C26 121.2(3) . . ?
C29 C28 C33 117.0(3) . . ?
C29 C28 C26 121.8(3) . . ?
C99 C100 N9 124.8(3) . . ?
C101 C100 N9 116.7(3) . . ?
C101 C100 C99 118.5(3) . . ?
C14 C13 N009 121.0(3) . . ?
C14 C13 C18 118.7(3) . . ?
C18 C13 N009 120.3(3) . . ?
C14 C15 C16 121.0(3) . . ?
C32 C33 C28 121.6(3) . . ?
C11 C12 C7 120.5(3) . . ?
N1 C27 C26 177.1(4) . . ?
C91 C92 C93 122.8(3) . . ?
C15 C16 C19 122.0(3) . . ?
C17 C16 C19 120.4(3) . . ?
C17 C16 C15 117.6(3) . . ?
C98 C99 C100 119.8(3) . . ?
C124 C123 C121 109.4(3) . . ?
C125 C123 C124 109.6(3) . . ?
C125 C123 C121 113.7(3) . . ?
C108 C107 C114 109.6(2) . . ?
C108 C107 C110 108.4(3) . . ?
C108 C107 C106 109.2(2) . . ?
C110 C107 C114 111.9(3) . . ?
C110 C107 C106 109.9(3) . . ?
C106 C107 C114 107.9(3) . . ?
C92 C91 C90 115.5(3) . . ?
C92 C91 C94 128.5(3) . . ?
C90 C91 C94 116.0(3) . . ?
C9 C8 C7 120.3(3) . . ?
C72 C71 C70 119.9(3) . . ?
C88 C93 C92 123.6(3) . . ?
C15 C14 C13 121.0(3) . . ?
C84 C83 C82 120.6(3) . . ?
O5 C103 N9 108.8(3) . . ?
O4 C103 O5 124.8(3) . . ?
O4 C103 N9 126.4(3) . . ?
C84 C85 C86 117.1(3) . . ?
C84 C85 C88 120.4(3) . . ?
C86 C85 C88 122.5(3) . . ?
C118 C113 C114 108.9(2) . . ?
C118 C113 C112 110.6(2) . . ?
C112 C113 C114 110.3(2) . . ?
C21 C22 C25 116.3(3) . . ?
C23 C22 C21 115.4(3) . . ?
C23 C22 C25 128.2(3) . . ?
C71 C72 C73 120.6(3) . . ?
O2 C35 C40 110.7(3) . . ?
O2 C35 C36 107.5(3) . . ?
C36 C35 C40 110.1(3) . . ?
C44 C45 C38 112.8(3) . . ?
C52 C45 C38 113.7(3) . . ?
C52 C45 C44 111.3(3) . . ?
N3 C21 C20 113.8(3) . . ?
N3 C21 C22 124.3(3) . . ?
C22 C21 C20 121.7(3) . . ?
C22 C23 C24 122.6(3) . . ?
C118 C117 C121 100.1(2) . . ?
C116 C117 C118 106.4(2) . . ?
C116 C117 C121 115.6(3) . . ?
C116 C117 C122 111.4(3) . . ?
C122 C117 C118 112.3(3) . . ?
C122 C117 C121 110.5(3) . . ?
C33 C32 C31 120.6(3) . . ?
C113 C114 C107 112.9(2) . . ?
C115 C114 C107 112.7(2) . . ?
C115 C114 C113 111.9(2) . . ?
C83 C84 C85 121.9(3) . . ?
N6 C90 C91 125.2(3) . . ?
N6 C90 C89 113.4(3) . . ?
C89 C90 C91 121.4(3) . . ?
C98 C97 C95 121.6(3) . . ?
C102 C97 C95 121.3(3) . . ?
C102 C97 C98 117.1(3) . . ?
O1 C34 O2 124.0(3) . . ?
O1 C34 N2 126.7(3) . . ?
N2 C34 O2 109.2(3) . . ?
C95 C94 C91 131.3(3) . . ?
C19 C24 C23 124.1(3) . . ?
C5 C4 C3 119.6(3) . . ?
C119 C120 C121 106.9(2) . . ?
C16 C17 C18 121.7(3) . . ?
C27 C26 C28 115.7(3) . . ?
C25 C26 C28 123.2(3) . . ?
C25 C26 C27 121.1(3) . . ?
C99 C98 C97 122.2(3) . . ?
C5 C6 C1 119.9(3) . . ?
C26 C25 C22 132.1(3) . . ?
C37 C42 C43 124.8(3) . . ?
C118 C119 C120 103.7(2) . . ?
C37 C38 C45 110.3(3) . . ?
C37 C38 C39 109.7(3) . . ?
C37 C38 C41 108.7(3) . . ?
C39 C38 C45 108.0(3) . . ?
C39 C38 C41 109.0(3) . . ?
C41 C38 C45 111.2(3) . . ?
C4 C5 C6 120.8(4) . . ?
C32 C31 N2 115.8(3) . . ?
C30 C31 N2 125.6(3) . . ?
C30 C31 C32 118.7(3) . . ?
C71 C70 N8 119.7(3) . . ?
C75 C70 N8 120.8(3) . . ?
C75 C70 C71 119.5(3) . . ?
C4 C3 C2 120.6(3) . . ?
N7 C89 C90 112.7(3) . . ?
N7 C89 C88 126.0(3) . . ?
C88 C89 C90 121.2(3) . . ?
C87 C86 C85 121.2(3) . . ?
C70 C75 C74 119.6(3) . . ?
C104 C105 C106 109.2(3) . . ?
O5 C104 C105 111.0(3) . . ?
O5 C104 C109 107.0(3) . . ?
C109 C104 C105 110.4(3) . . ?
C46 C44 C45 109.1(3) . . ?
C46 C44 C43 110.3(3) . . ?
C43 C44 C45 109.5(3) . . ?
C35 C40 C39 108.7(3) . . ?
C104 C109 C108 111.2(3) . . ?
C86 C87 C82 121.0(3) . . ?
C93 C88 C85 121.9(3) . . ?
C93 C88 C89 115.3(3) . . ?
C89 C88 C85 122.8(3) . . ?
C117 C116 C115 111.7(3) . . ?
C83 C82 N8 121.1(3) . . ?
C87 C82 N8 120.7(3) . . ?
C87 C82 C83 118.2(3) . . ?
C114 C115 C116 113.0(3) . . ?
C44 C46 C50 115.8(3) . . ?
C47 C46 C44 118.8(3) . . ?
C47 C46 C50 104.1(3) . . ?
C111 C112 C113 113.4(3) . . ?
C79 C80 C81 120.9(4) . . ?
C126 C124 C123 116.9(3) . . ?
C42 C37 C38 123.1(3) . . ?
C42 C37 C36 120.3(3) . . ?
C36 C37 C38 116.6(3) . . ?
C42 C43 C44 113.5(3) . . ?
C46 C47 C48 103.2(3) . . ?
C6 C1 N009 119.1(3) . . ?
C2 C1 N009 122.1(3) . . ?
C2 C1 C6 118.7(3) . . ?
N5 C96 C95 177.8(4) . . ?
C40 C39 C38 115.0(3) . . ?
C11 C10 C9 119.6(4) . . ?
C30 C29 C28 122.3(3) . . ?
C17 C18 C13 120.0(3) . . ?
C73 C74 C75 120.9(4) . . ?
C10 C11 C12 120.4(4) . . ?
C123 C121 C117 120.6(3) . . ?
C123 C121 C120 112.4(3) . . ?
C117 C121 C120 103.2(2) . . ?
C105 C106 C107 115.0(3) . . ?
C50 C49 C48 102.8(3) . . ?
C54 C49 C50 121.4(3) . . ?
C54 C49 C48 111.8(3) . . ?
C102 C101 C100 121.5(3) . . ?
C45 C52 C51 113.4(3) . . ?
C78 C77 C76 120.2(4) . . ?
C74 C73 C72 119.5(4) . . ?
C46 C50 C49 99.8(3) . . ?
C51 C50 C46 106.8(3) . . ?
C51 C50 C49 115.4(3) . . ?
C53 C50 C46 112.3(3) . . ?
C53 C50 C49 110.5(3) . . ?
C53 C50 C51 111.5(3) . . ?
C50 C51 C52 111.0(3) . . ?
C31 C30 C29 119.8(3) . . ?
C35 C36 C37 110.0(3) . . ?
C3 C2 C1 120.3(3) . . ?
C10 C9 C8 120.3(3) . . ?
C47 C48 C49 107.4(3) . . ?
C79 C78 C77 120.8(4) . . ?
C57 C56 C55 110.4(5) . . ?
C126 C127 C128 116.8(4) . . ?
C101 C102 C97 120.9(3) . . ?
C80 C79 C78 119.2(3) . . ?
C49 C54 C55 107.9(4) . . ?
C61 C54 C49 113.5(3) . . ?
C61 C54 C55 110.1(4) . . ?
C127 C126 C124 114.9(3) . . ?
O3 C65 C64 98.7(5) . . ?
C0AA C65 O3 108.6(7) . . ?
O6 C69 C68 107.5(4) . . ?
C66 C67 C68 107.2(5) . . ?
C56 C55 C54 120.9(5) . . ?
O6 C66 C67 109.0(4) . . ?
C67 C68 C69 105.9(5) . . ?
O3 C62 C63 105.8(5) . . ?
C129 C128 C127 112.5(5) . . ?
C130 C128 C127 110.4(6) . . ?
C130 C128 C129 111.3(6) . . ?
C56 C57 C58 115.6(5) . . ?
C60 C58 C57 109.9(6) . . ?
C59 C58 C57 116.8(6) . . ?
C59 C58 C60 111.2(6) . . ?
C62 C63 C0AA 103.7(7) . . ?
C64 C63 C62 101.6(6) . . ?
C63 C64 C65 100.8(6) . . ?
C65 C0AA C63 105.4(10) . . ?

loop_
_geom_bond_atom_site_label_1
_geom_bond_atom_site_label_2
_geom_bond_distance
_geom_bond_site_symmetry_2
_geom_bond_publ_flag
S1 N3 1.620(3) . ?
S1 N4 1.606(3) . ?
S2 N6 1.611(3) . ?
S2 N7 1.613(3) . ?
O5 C103 1.357(4) . ?
O5 C104 1.457(4) . ?
O1 C34 1.205(4) . ?
O2 C35 1.462(4) . ?
O2 C34 1.364(4) . ?
O4 C103 1.206(4) . ?
O3 C65 1.406(6) . ?
O3 C62 1.440(7) . ?
O6 C69 1.438(6) . ?
O6 C66 1.394(6) . ?
N009 C7 1.421(4) . ?
N009 C13 1.413(4) . ?
N009 C1 1.421(4) . ?
N9 C100 1.403(4) . ?
N9 C103 1.361(4) . ?
C76 N8 1.422(4) . ?
C76 C81 1.387(5) . ?
C76 C77 1.397(5) . ?
N1 C27 1.146(5) . ?
N8 C70 1.433(4) . ?
N8 C82 1.413(4) . ?
C7 C12 1.392(5) . ?
C7 C8 1.389(5) . ?
C111 C108 1.326(5) . ?
C111 C112 1.502(5) . ?
N2 C34 1.354(4) . ?
N2 C31 1.407(4) . ?
N3 C21 1.344(4) . ?
N6 C90 1.345(4) . ?
C118 C113 1.527(4) . ?
C118 C117 1.538(4) . ?
C118 C119 1.530(4) . ?
N7 C89 1.351(4) . ?
C81 C80 1.388(5) . ?
C19 C20 1.432(5) . ?
C19 C16 1.477(4) . ?
C19 C24 1.380(5) . ?
N4 C20 1.347(4) . ?
C95 C97 1.489(4) . ?
C95 C94 1.353(5) . ?
C95 C96 1.435(5) . ?
C108 C107 1.527(4) . ?
C108 C109 1.521(4) . ?
C20 C21 1.440(4) . ?
C28 C33 1.391(5) . ?
C28 C26 1.484(4) . ?
C28 C29 1.391(5) . ?
C100 C99 1.390(5) . ?
C100 C101 1.387(5) . ?
C13 C14 1.391(5) . ?
C13 C18 1.396(5) . ?
C15 C16 1.403(5) . ?
C15 C14 1.385(5) . ?
C33 C32 1.375(5) . ?
C12 C11 1.383(6) . ?
C27 C26 1.442(5) . ?
C92 C91 1.371(5) . ?
C92 C93 1.420(4) . ?
C16 C17 1.392(5) . ?
C99 C98 1.387(5) . ?
C123 C124 1.541(5) . ?
C123 C121 1.540(4) . ?
C123 C125 1.522(5) . ?
C107 C114 1.554(4) . ?
C107 C110 1.542(5) . ?
C107 C106 1.548(4) . ?
C91 C90 1.443(4) . ?
C91 C94 1.461(4) . ?
C8 C9 1.389(5) . ?
C71 C72 1.379(5) . ?
C71 C70 1.391(5) . ?
C93 C88 1.381(4) . ?
C83 C84 1.378(5) . ?
C83 C82 1.398(5) . ?
C85 C84 1.401(5) . ?
C85 C86 1.403(5) . ?
C85 C88 1.479(4) . ?
C113 C114 1.536(4) . ?
C113 C112 1.529(4) . ?
C22 C21 1.438(4) . ?
C22 C23 1.375(5) . ?
C22 C25 1.457(4) . ?
C72 C73 1.381(6) . ?
N5 C96 1.151(5) . ?
C35 C40 1.512(5) . ?
C35 C36 1.512(5) . ?
C45 C38 1.552(4) . ?
C45 C44 1.544(4) . ?
C45 C52 1.535(4) . ?
C23 C24 1.418(4) . ?
C117 C116 1.535(4) . ?
C117 C121 1.552(4) . ?
C117 C122 1.534(5) . ?
C32 C31 1.399(5) . ?
C114 C115 1.534(4) . ?
C90 C89 1.436(4) . ?
C97 C98 1.398(4) . ?
C97 C102 1.395(5) . ?
C4 C5 1.377(6) . ?
C4 C3 1.377(6) . ?
C120 C119 1.546(4) . ?
C120 C121 1.556(4) . ?
C17 C18 1.393(5) . ?
C26 C25 1.350(5) . ?
C6 C5 1.387(5) . ?
C6 C1 1.400(5) . ?
C42 C37 1.320(5) . ?
C42 C43 1.500(5) . ?
C38 C37 1.523(4) . ?
C38 C39 1.538(4) . ?
C38 C41 1.545(5) . ?
C31 C30 1.384(5) . ?
C70 C75 1.384(5) . ?
C3 C2 1.386(5) . ?
C89 C88 1.428(5) . ?
C86 C87 1.386(5) . ?
C75 C74 1.391(6) . ?
C105 C104 1.515(5) . ?
C105 C106 1.530(4) . ?
C104 C109 1.515(5) . ?
C44 C46 1.524(4) . ?
C44 C43 1.530(5) . ?
C40 C39 1.536(4) . ?
C87 C82 1.392(5) . ?
C116 C115 1.536(5) . ?
C46 C47 1.522(5) . ?
C46 C50 1.541(5) . ?
C80 C79 1.374(6) . ?
C124 C126 1.517(5) . ?
C37 C36 1.523(4) . ?
C47 C48 1.539(6) . ?
C1 C2 1.395(5) . ?
C10 C11 1.380(6) . ?
C10 C9 1.383(6) . ?
C29 C30 1.387(5) . ?
C74 C73 1.364(6) . ?
C49 C50 1.557(5) . ?
C49 C48 1.564(6) . ?
C49 C54 1.533(5) . ?
C101 C102 1.381(5) . ?
C52 C51 1.545(5) . ?
C77 C78 1.379(5) . ?
C50 C51 1.534(5) . ?
C50 C53 1.532(5) . ?
C78 C79 1.379(6) . ?
C56 C55 1.499(7) . ?
C56 C57 1.432(8) . ?
C127 C126 1.511(6) . ?
C127 C128 1.525(6) . ?
C61 C54 1.523(6) . ?
C54 C55 1.563(7) . ?
C65 C64 1.645(12) . ?
C65 C0AA 1.374(15) . ?
C69 C68 1.472(8) . ?
C67 C66 1.442(8) . ?
C67 C68 1.457(8) . ?
C62 C63 1.482(8) . ?
C128 C129 1.505(8) . ?
C128 C130 1.472(13) . ?
C57 C58 1.632(9) . ?
C60 C58 1.476(9) . ?
C58 C59 1.446(13) . ?
C63 C64 1.395(12) . ?
C63 C0AA 1.573(17) . ?
